data_4349018
loop_
_publ_author_name
'Tak, Hyeonwoo'
'Lee, Hyunjoo'
'Kang, Joongoo'
'Cho, Jaeheung'

_publ_section_title
;
 A high-spin nickel(ii) borohydride complex in dehalogenation
;
_journal_issue 1
_journal_name_full 'Inorganic Chemistry Frontiers'
_journal_page_first 157
_journal_paper_doi 10.1039/C5QI00206K
_journal_volume 3
_journal_year 2016
_chemical_formula_sum 'C35 H48 B2 N4 Ni'
_chemical_formula_weight 605.10
_chemical_name_common 'Dr Cho K1'
_space_group_crystal_system orthorhombic
_space_group_IT_number 61
_space_group_name_Hall '-P 2ac 2ab'
_space_group_name_H-M_alt 'P b c a'
_atom_sites_solution_hydrogens geom
_atom_sites_solution_primary direct
_atom_sites_solution_secondary difmap
_audit_update_record
;
2015-09-11 deposited with the CCDC.
2015-11-18 downloaded from the CCDC.
;
_cell_angle_alpha 90
_cell_angle_beta 90
_cell_angle_gamma 90
_cell_formula_units_Z 8
_cell_length_a 20.1159(6)
_cell_length_b 15.8862(5)
_cell_length_c 20.4047(6)
_cell_measurement_reflns_used 9245
_cell_measurement_temperature 100.(2)
_cell_measurement_theta_max 28.3151
_cell_measurement_theta_min 2.3967
_cell_volume 6520.6(3)
_computing_cell_refinement 'SAINT V8.27B (Bruker AXS Inc., 2012)'
_computing_data_reduction 'SAINT V8.27B (Bruker AXS Inc., 2012)'
_computing_structure_refinement 'SHELXL-97 (Sheldrick, 2008)'
_computing_structure_solution 'SHELXS-97 (Sheldrick, 2008)'
_diffrn_ambient_temperature 100.(2)
_diffrn_detector_area_resol_mean 8.3333
_diffrn_measured_fraction_theta_full 0.999
_diffrn_measured_fraction_theta_max 0.999
_diffrn_radiation_wavelength 0.71073
_diffrn_reflns_av_R_equivalents 0.0278
_diffrn_reflns_av_sigmaI/netI 0.0140
_diffrn_reflns_limit_h_max 25
_diffrn_reflns_limit_h_min -26
_diffrn_reflns_limit_k_max 21
_diffrn_reflns_limit_k_min -21
_diffrn_reflns_limit_l_max 27
_diffrn_reflns_limit_l_min -27
_diffrn_reflns_number 110259
_diffrn_reflns_theta_full 28.32
_diffrn_reflns_theta_max 28.32
_diffrn_reflns_theta_min 1.91
_exptl_absorpt_coefficient_mu 0.625
_exptl_absorpt_correction_T_max 0.83
_exptl_absorpt_correction_T_min 0.72
_exptl_absorpt_correction_type multi-scan
_exptl_absorpt_process_details 'SADABS V2012/1 (Bruker AXS Inc.)'
_exptl_crystal_colour 'dark purple'
_exptl_crystal_density_diffrn 1.233
_exptl_crystal_density_method 'not measured'
_exptl_crystal_description block
_exptl_crystal_F_000 2592
_exptl_crystal_size_max 0.500
_exptl_crystal_size_mid 0.500
_exptl_crystal_size_min 0.320
_refine_diff_density_max 2.304
_refine_diff_density_min -1.035
_refine_ls_extinction_method none
_refine_ls_goodness_of_fit_ref 1.070
_refine_ls_hydrogen_treatment mixed
_refine_ls_matrix_type full
_refine_ls_number_parameters 399
_refine_ls_number_reflns 8116
_refine_ls_number_restraints 0
_refine_ls_restrained_S_all 1.070
_refine_ls_R_factor_all 0.0573
_refine_ls_R_factor_gt 0.0524
_refine_ls_shift/su_max 0.000
_refine_ls_shift/su_mean 0.000
_refine_ls_structure_factor_coef Fsqd
_refine_ls_weighting_details 'calc w=1/[\s^2^(Fo^2^)+(0.0466P)^2^+14.4624P] where P=(Fo^2^+2Fc^2^)/3'
_refine_ls_weighting_scheme calc
_refine_ls_wR_factor_gt 0.1251
_refine_ls_wR_factor_ref 0.1291
_reflns_number_gt 7367
_reflns_number_total 8116
_reflns_threshold_expression >2sigma(I)
_cod_data_source_file c5qi00206k2.cif
_cod_data_source_block I
_cod_database_code 4349018

loop_
_space_group_symop_operation_xyz
'x, y, z'
'-x+1/2, -y, z+1/2'
'-x, y+1/2, -z+1/2'
'x+1/2, -y+1/2, -z'
'-x, -y, -z'
'x-1/2, y, -z-1/2'
'x, -y-1/2, z-1/2'
'-x-1/2, y-1/2, z'

loop_
_atom_site_type_symbol
_atom_site_label
_atom_site_fract_x
_atom_site_fract_y
_atom_site_fract_z
_atom_site_U_iso_or_equiv
_atom_site_adp_type
_atom_site_calc_flag
_atom_site_refinement_flags
_atom_site_occupancy
Ni Ni1 0.201097(13) 0.438135(17) 0.48849(13) 0.01412(8) Uani d . 1
B B2 0.95557(11) 0.60981(13) 0.79328(11) 0.0130(4) Uani d . 1
N N2 0.28357(9) 0.44286(11) 0.42211(9) 0.0182(4) Uani d . 1
N N1 0.19717(10) 0.31199(13) 0.46097(9) 0.0236(4) Uani d . 1
N N3 0.27131(9) 0.39838(12) 0.55590(9) 0.0195(4) Uani d . 1
N N4 0.12332(10) 0.42196(13) 0.55556(10) 0.0242(4) Uani d . 1
C C10 0.07821(11) 0.42280(14) 0.58933(11) 0.0215(4) Uani d . 1
C C11 0.02048(11) 0.42377(14) 0.63222(11) 0.0221(4) Uani d . 1
H H11A -0.019 0.4398 0.607 0.033 Uiso calc R 1
H H11B 0.0276 0.4645 0.6676 0.033 Uiso calc R 1
H H11C 0.0139 0.3676 0.651 0.033 Uiso calc R 1
C C7 0.26843(13) 0.44532(16) 0.61820(11) 0.0276(5) Uani d . 1
H H7A 0.3014 0.4224 0.6487 0.041 Uiso calc R 1
H H7B 0.2239 0.4398 0.6373 0.041 Uiso calc R 1
H H7C 0.278 0.5049 0.61 0.041 Uiso calc R 1
C C9 0.23302(15) 0.26222(16) 0.51090(14) 0.0328(6) Uani d . 1
H H9A 0.2051 0.2135 0.5234 0.039 Uiso calc R 1
H H9B 0.2743 0.2399 0.491 0.039 Uiso calc R 1
C C5 0.34121(12) 0.45260(19) 0.46665(14) 0.0334(6) Uani d . 1
H H5A 0.3445 0.5123 0.4801 0.04 Uiso calc R 1
H H5B 0.3823 0.4383 0.4423 0.04 Uiso calc R 1
C C3 0.28613(15) 0.35921(19) 0.38885(15) 0.0417(7) Uani d . 1
H H3A 0.2955 0.3681 0.3417 0.05 Uiso calc R 1
H H3B 0.3234 0.3263 0.4074 0.05 Uiso calc R 1
C C4 0.28306(13) 0.51213(18) 0.37448(13) 0.0329(6) Uani d . 1
H H4A 0.2803 0.566 0.3978 0.049 Uiso calc R 1
H H4B 0.2446 0.5062 0.3454 0.049 Uiso calc R 1
H H4C 0.324 0.5105 0.3484 0.049 Uiso calc R 1
C C2 0.2252(2) 0.3103(2) 0.39522(14) 0.0497(9) Uani d . 1
H H2A 0.1918 0.3324 0.364 0.06 Uiso calc R 1
H H2B 0.2345 0.2511 0.383 0.06 Uiso calc R 1
C C8 0.25059(19) 0.30894(18) 0.57049(15) 0.0456(8) Uani d . 1
H H8A 0.2875 0.2796 0.5931 0.055 Uiso calc R 1
H H8B 0.2119 0.3096 0.6005 0.055 Uiso calc R 1
C C6 0.33753(14) 0.3989(2) 0.52679(14) 0.0426(7) Uani d . 1
H H6A 0.3503 0.3406 0.5153 0.051 Uiso calc R 1
H H6B 0.3698 0.4201 0.5595 0.051 Uiso calc R 1
C C1 0.12713(17) 0.2805(2) 0.45709(19) 0.0497(8) Uani d . 1
H H1A 0.0999 0.321 0.4327 0.074 Uiso calc R 1
H H1B 0.1092 0.274 0.5014 0.074 Uiso calc R 1
H H1C 0.1264 0.226 0.4346 0.074 Uiso calc R 1
C C12 0.91338(10) 0.76005(13) 0.75574(10) 0.0174(4) Uani d . 1
H H12 0.959 0.7733 0.7493 0.021 Uiso calc R 1
C C13 0.87333(10) 0.39885(13) 0.72767(10) 0.0185(4) Uani d . 1
H H13 0.8444 0.3831 0.693 0.022 Uiso calc R 1
C C14 0.79924(11) 0.80544(14) 0.75394(11) 0.0210(4) Uani d . 1
H H14 0.7667 0.8477 0.7465 0.025 Uiso calc R 1
C C15 0.95897(11) 0.44687(13) 0.82653(10) 0.0170(4) Uani d . 1
H H15 0.9894 0.4618 0.8602 0.02 Uiso calc R 1
C C16 0.89666(10) 0.67798(12) 0.77556(9) 0.0141(4) Uani d . 1
C C17 0.93164(10) 0.51125(12) 0.78750(9) 0.0140(4) Uani d . 1
C C18 1.13374(10) 0.58124(14) 0.71428(11) 0.0196(4) Uani d . 1
H H18 1.1757 0.5604 0.7281 0.024 Uiso calc R 1
C C19 0.88904(10) 0.48350(13) 0.73735(10) 0.0161(4) Uani d . 1
H H19 0.8701 0.5242 0.7088 0.019 Uiso calc R 1
C C20 1.01072(11) 0.64028(13) 0.67561(10) 0.0177(4) Uani d . 1
H H20 0.9687 0.6604 0.6612 0.021 Uiso calc R 1
C C21 0.94332(11) 0.36217(13) 0.81790(11) 0.0198(4) Uani d . 1
H H21 0.9625 0.321 0.8459 0.024 Uiso calc R 1
C C22 0.89980(11) 0.33745(13) 0.76862(11) 0.0202(4) Uani d . 1
H H22 0.8884 0.2799 0.763 0.024 Uiso calc R 1
C C23 1.01764(10) 0.61522(12) 0.74125(9) 0.0134(4) Uani d . 1
C C24 1.08095(10) 0.58516(13) 0.75846(10) 0.0167(4) Uani d . 1
H H24 1.0881 0.5667 0.8022 0.02 Uiso calc R 1
C C25 0.82842(10) 0.66318(13) 0.78452(10) 0.0179(4) Uani d . 1
H H25 0.8143 0.6089 0.7983 0.021 Uiso calc R 1
C C26 0.97983(10) 0.63567(12) 0.86751(10) 0.0149(4) Uani d . 1
C C27 1.02510(10) 0.70182(13) 0.87790(10) 0.0174(4) Uani d . 1
H H27 1.0448 0.7282 0.8409 0.021 Uiso calc R 1
C C28 0.97189(13) 0.62511(16) 0.98741(11) 0.0263(5) Uani d . 1
H H28 0.9543 0.597 1.0247 0.032 Uiso calc R 1
C C29 0.95326(12) 0.59959(14) 0.92477(11) 0.0216(4) Uani d . 1
H H29 0.9213 0.556 0.9205 0.026 Uiso calc R 1
C C30 1.06284(12) 0.63685(13) 0.63067(10) 0.0211(4) Uani d . 1
H H30 1.0558 0.6544 0.5867 0.025 Uiso calc R 1
C C31 0.86640(11) 0.82276(13) 0.74511(11) 0.0208(4) Uani d . 1
H H31 0.8802 0.8774 0.7318 0.025 Uiso calc R 1
C C32 1.01600(12) 0.69139(15) 0.99551(11) 0.0245(5) Uani d . 1
H H32 1.0281 0.7098 1.0382 0.029 Uiso calc R 1
C C33 0.78063(11) 0.72539(14) 0.77386(11) 0.0206(4) Uani d . 1
H H33 0.7349 0.7128 0.7803 0.025 Uiso calc R 1
C C34 1.04217(11) 0.73032(14) 0.94046(11) 0.0210(4) Uani d . 1
H H34 1.0718 0.7765 0.9453 0.025 Uiso calc R 1
C C36 1.12485(11) 0.60795(13) 0.64984(11) 0.0209(4) Uani d . 1
H H36 1.1607 0.6064 0.6195 0.025 Uiso calc R 1
B B1 0.15474(15) 0.56069(18) 0.46262(13) 0.0257(5) Uani d . 1
H H2H 0.1479(15) 0.4964(19) 0.4356(14) 0.030(8) Uiso d . 1
H H1H 0.1959(17) 0.547(2) 0.5030(17) 0.041(10) Uiso d . 1
H H3H 0.1736(15) 0.6070(19) 0.4272(15) 0.032(8) Uiso d . 1
H H4H 0.1113(19) 0.578(2) 0.4892(18) 0.049(10) Uiso d . 1

loop_
_atom_site_aniso_label
_atom_site_aniso_U_11
_atom_site_aniso_U_22
_atom_site_aniso_U_33
_atom_site_aniso_U_12
_atom_site_aniso_U_13
_atom_site_aniso_U_23
Ni1 0.01221(13) 0.01741(14) 0.01274(13) 0.00051(9) -0.00033(9) 0.00030(9)
B2 0.0137(9) 0.0121(9) 0.0132(9) -0.0001(7) -0.0013(7) -0.0002(7)
N2 0.0155(8) 0.0211(9) 0.0181(8) -0.0001(7) 0.0028(7) -0.0007(7)
N1 0.0311(11) 0.0226(9) 0.0171(9) -0.0074(8) 0.0005(7) -0.0024(7)
N3 0.0196(9) 0.0242(9) 0.0146(8) 0.0064(7) -0.0039(7) -0.0035(7)
N4 0.0193(9) 0.0317(10) 0.0217(9) -0.0009(8) 0.0021(7) 0.0029(8)
C10 0.0207(10) 0.0219(10) 0.0221(10) -0.0026(8) -0.0003(8) 0.0010(8)
C11 0.0198(10) 0.0218(10) 0.0246(11) -0.0037(8) 0.0062(8) -0.0012(8)
C7 0.0332(13) 0.0358(13) 0.0138(9) 0.0115(10) -0.0070(9) -0.0058(9)
C9 0.0396(15) 0.0193(11) 0.0394(14) -0.0030(10) -0.0038(11) 0.0071(10)
C5 0.0172(11) 0.0452(15) 0.0378(14) -0.0090(10) -0.0049(10) 0.0136(12)
C3 0.0415(16) 0.0422(16) 0.0415(15) -0.0153(13) 0.0247(13) -0.0226(13)
C4 0.0280(12) 0.0434(15) 0.0272(12) 0.0080(11) 0.0101(10) 0.0158(11)
C2 0.084(2) 0.0376(15) 0.0272(14) -0.0242(16) 0.0236(15) -0.0139(12)
C8 0.073(2) 0.0277(13) 0.0358(15) 0.0084(14) -0.0185(15) 0.0030(11)
C6 0.0240(13) 0.074(2) 0.0302(13) 0.0013(13) -0.0037(10) -0.0014(14)
C1 0.0463(18) 0.0407(16) 0.062(2) -0.0205(14) -0.0185(16) -0.0048(15)
C12 0.0163(9) 0.0157(9) 0.0202(9) 0.0007(7) -0.0005(7) -0.0006(7)
C13 0.0168(9) 0.0202(10) 0.0185(9) -0.0038(8) 0.0040(7) -0.0055(8)
C14 0.0207(10) 0.0222(10) 0.0199(10) 0.0089(8) -0.0047(8) -0.0054(8)
C15 0.0200(10) 0.0163(9) 0.0147(9) 0.0014(7) 0.0013(7) -0.0009(7)
C16 0.0154(9) 0.0149(9) 0.0122(8) 0.0015(7) -0.0010(7) -0.0023(7)
C17 0.0144(9) 0.0133(8) 0.0143(8) 0.0000(7) 0.0031(7) -0.0008(7)
C18 0.0142(9) 0.0206(10) 0.0240(10) -0.0004(8) 0.0006(8) -0.0032(8)
C19 0.0162(9) 0.0168(9) 0.0152(9) -0.0006(7) 0.0017(7) -0.0005(7)
C20 0.0209(10) 0.0153(9) 0.0169(9) 0.0035(7) -0.0013(8) 0.0001(7)
C21 0.0261(11) 0.0139(9) 0.0196(10) 0.0042(8) 0.0060(8) 0.0016(7)
C22 0.0237(10) 0.0141(9) 0.0229(10) -0.0031(8) 0.0098(8) -0.0041(8)
C23 0.0153(9) 0.0102(8) 0.0148(9) -0.0011(7) -0.0010(7) -0.0012(7)
C24 0.0164(9) 0.0179(9) 0.0159(9) -0.0003(7) -0.0016(7) -0.0006(7)
C25 0.0171(10) 0.0187(9) 0.0179(9) -0.0007(8) 0.0015(7) -0.0019(7)
C26 0.0164(9) 0.0140(9) 0.0144(9) 0.0038(7) -0.0017(7) -0.0014(7)
C27 0.0194(10) 0.0150(9) 0.0179(9) 0.0021(7) -0.0031(7) -0.0005(7)
C28 0.0373(13) 0.0263(11) 0.0153(10) 0.0033(10) 0.0034(9) -0.0012(8)
C29 0.0275(11) 0.0185(10) 0.0189(10) -0.0015(8) 0.0025(8) -0.0024(8)
C30 0.0320(12) 0.0152(9) 0.0159(9) 0.0020(8) 0.0037(8) 0.0020(7)
C31 0.0245(11) 0.0157(9) 0.0222(10) 0.0033(8) -0.0023(8) 0.0001(8)
C32 0.0292(12) 0.0274(11) 0.0168(10) 0.0088(9) -0.0055(9) -0.0084(8)
C33 0.0149(9) 0.0268(11) 0.0203(10) 0.0020(8) -0.0006(8) -0.0065(8)
C34 0.0194(10) 0.0193(10) 0.0243(10) 0.0032(8) -0.0067(8) -0.0070(8)
C36 0.0230(10) 0.0168(9) 0.0228(10) -0.0024(8) 0.0082(8) -0.0022(8)
B1 0.0295(14) 0.0290(13) 0.0185(11) 0.0119(11) 0.0028(10) 0.0019(10)

loop_
_atom_type_symbol
_atom_type_description
_atom_type_scat_dispersion_real
_atom_type_scat_dispersion_imag
_atom_type_scat_source
C C 0.0033 0.0016 'International Tables Vol C Tables 4.2.6.8 and 6.1.1.4'
H H 0.0000 0.0000 'International Tables Vol C Tables 4.2.6.8 and 6.1.1.4'
B B 0.0013 0.0007 'International Tables Vol C Tables 4.2.6.8 and 6.1.1.4'
N N 0.0061 0.0033 'International Tables Vol C Tables 4.2.6.8 and 6.1.1.4'
Ni Ni 0.3393 1.1124 'International Tables Vol C Tables 4.2.6.8 and 6.1.1.4'

loop_
_geom_angle_atom_site_label_1
_geom_angle_atom_site_label_2
_geom_angle_atom_site_label_3
_geom_angle
N3 Ni1 N1 84.92(8)
N3 Ni1 N4 92.18(8)
N1 Ni1 N4 91.71(8)
N3 Ni1 N2 84.40(7)
N1 Ni1 N2 83.84(7)
N4 Ni1 N2 174.60(8)
C23 B2 C17 103.09(15)
C23 B2 C26 110.93(16)
C17 B2 C26 113.05(16)
C23 B2 C16 111.79(16)
C17 B2 C16 113.61(16)
C26 B2 C16 104.59(15)
C4 N2 C5 109.47(19)
C4 N2 C3 111.5(2)
C5 N2 C3 110.2(2)
C4 N2 Ni1 116.05(14)
C5 N2 Ni1 102.82(14)
C3 N2 Ni1 106.43(14)
C2 N1 C9 115.9(3)
C2 N1 C1 108.0(2)
C9 N1 C1 108.5(2)
C2 N1 Ni1 104.60(16)
C9 N1 Ni1 108.08(15)
C1 N1 Ni1 111.79(18)
C6 N3 C7 112.6(2)
C6 N3 C8 109.8(2)
C7 N3 C8 107.1(2)
C6 N3 Ni1 110.53(15)
C7 N3 Ni1 113.06(14)
C8 N3 Ni1 103.29(16)
C10 N4 Ni1 171.3(2)
N4 C10 C11 179.8(3)
C8 C9 N1 114.7(2)
N2 C5 C6 113.9(2)
C2 C3 N2 113.9(2)
N1 C2 C3 113.4(2)
C9 C8 N3 112.3(2)
N3 C6 C5 112.5(2)
C31 C12 C16 123.1(2)
C22 C13 C19 120.3(2)
C33 C14 C31 118.81(19)
C21 C15 C17 122.8(2)
C25 C16 C12 115.24(18)
C25 C16 B2 124.40(18)
C12 C16 B2 120.08(17)
C19 C17 C15 114.97(18)
C19 C17 B2 122.00(17)
C15 C17 B2 122.50(18)
C36 C18 C24 119.9(2)
C13 C19 C17 122.90(19)
C30 C20 C23 122.8(2)
C22 C21 C15 120.4(2)
C21 C22 C13 118.54(19)
C20 C23 C24 115.14(18)
C20 C23 B2 123.81(18)
C24 C23 B2 120.67(17)
C18 C24 C23 122.95(19)
C33 C25 C16 122.3(2)
C27 C26 C29 115.16(19)
C27 C26 B2 121.19(18)
C29 C26 B2 123.42(18)
C34 C27 C26 122.6(2)
C32 C28 C29 120.2(2)
C28 C29 C26 122.8(2)
C36 C30 C20 120.3(2)
C12 C31 C14 119.9(2)
C34 C32 C28 119.0(2)
C14 C33 C25 120.6(2)
C32 C34 C27 120.2(2)
C30 C36 C18 118.9(2)

loop_
_geom_bond_atom_site_label_1
_geom_bond_atom_site_label_2
_geom_bond_distance
Ni1 N3 2.0701(18)
Ni1 N1 2.083(2)
Ni1 N4 2.0945(19)
Ni1 N2 2.1430(18)
B2 C23 1.641(3)
B2 C17 1.642(3)
B2 C26 1.643(3)
B2 C16 1.646(3)
N2 C4 1.468(3)
N2 C5 1.481(3)
N2 C3 1.493(3)
N1 C2 1.455(3)
N1 C9 1.477(3)
N1 C1 1.497(4)
N3 C6 1.459(3)
N3 C7 1.475(3)
N3 C8 1.510(4)
N4 C10 1.140(3)
C10 C11 1.454(3)
C9 C8 1.468(4)
C5 C6 1.496(4)
C3 C2 1.458(4)
C12 C31 1.390(3)
C12 C16 1.406(3)
C13 C22 1.390(3)
C13 C19 1.395(3)
C14 C33 1.386(3)
C14 C31 1.390(3)
C15 C21 1.393(3)
C15 C17 1.408(3)
C16 C25 1.405(3)
C17 C19 1.406(3)
C18 C36 1.393(3)
C18 C24 1.394(3)
C20 C30 1.394(3)
C20 C23 1.404(3)
C21 C22 1.390(3)
C23 C24 1.405(3)
C25 C33 1.396(3)
C26 C27 1.407(3)
C26 C29 1.407(3)
C27 C34 1.397(3)
C28 C32 1.387(4)
C28 C29 1.392(3)
C30 C36 1.385(3)
C32 C34 1.386(3)
